data_4336259
loop_
_publ_author_name
'Andersson Arias'
'Juan Forni\'es'
'Consuelo Fortu\~no'
'Susana Ib\'a\~nez'
'Antonio Mart\'in'
'Piero Mastrorilli'
'Vito Gallo'
'Stefano Todisco'

_publ_section_title
;
 Addition of Nucleophiles to Phosphanido Derivatives of Pt(III): Formation
 of P-C, P-N, and P-O Bonds
;
_journal_name_full 'Inorganic Chemistry'
_journal_page_first 11398
_journal_page_last 11408
_journal_paper_doi 10.1021/ic401689c
_journal_volume 52
_journal_year 2013
_chemical_formula_sum 'C73 H91 Cl2 F20 N3 O P Pt2'
_chemical_formula_weight 1898.54
_chemical_name_systematic
; 
 ? 
;
_space_group_IT_number 2
_symmetry_cell_setting triclinic
_symmetry_space_group_name_Hall '-P 1'
_symmetry_space_group_name_H-M 'P -1'
_atom_sites_solution_hydrogens geom
_atom_sites_solution_primary direct
_atom_sites_solution_secondary difmap
_audit_creation_method SHELXL-97
_cell_angle_alpha 102.329(5)
_cell_angle_beta 94.439(4)
_cell_angle_gamma 107.748(4)
_cell_formula_units_Z 2
_cell_length_a 11.9169(5)
_cell_length_b 15.8673(9)
_cell_length_c 23.4522(13)
_cell_measurement_reflns_used 11479
_cell_measurement_temperature 100(2)
_cell_measurement_theta_max 28.8811
_cell_measurement_theta_min 4.1066
_cell_volume 4077.4(4)
_computing_cell_refinement
;
CrysAlis RED, Oxford Diffraction Ltd.,
Version 1.171.33.52 (release 06-11-2009 CrysAlis171 .NET)
(compiled Nov  6 2009,16:24:50)
;
_computing_data_collection
;
CrysAlis CCD, Oxford Diffraction Ltd.,
Version 1.171.33.52 (release 06-11-2009 CrysAlis171 .NET)
(compiled Nov  6 2009,16:24:50)
;
_computing_data_reduction
;
CrysAlis RED, Oxford Diffraction Ltd.,
Version 1.171.33.52 (release 06-11-2009 CrysAlis171 .NET)
(compiled Nov  6 2009,16:24:50)
;
_computing_structure_refinement 'SHELXL-97 (Sheldrick, 1997)'
_computing_structure_solution 'SHELXS-97 (Sheldrick, 1990)'
_diffrn_ambient_temperature 100(2)
_diffrn_detector_area_resol_mean 16.0655
_diffrn_measured_fraction_theta_full 0.995
_diffrn_measured_fraction_theta_max 0.996
_diffrn_measurement_details
;
  1 omega  -50.00   48.00   1.0000   35.0000
omega____ theta____ kappa____ phi______ frames
    -      -19.9615   77.0000 -150.0000 98

  2 omega   11.00   36.00   1.0000   35.0000
omega____ theta____ kappa____ phi______ frames
    -      -19.9615   77.0000    0.0000 25

  3 omega  -51.00   49.00   1.0000   35.0000
omega____ theta____ kappa____ phi______ frames
    -      -19.9615   77.0000  120.0000 100

  4 omega    3.00   50.00   1.0000   35.0000
omega____ theta____ kappa____ phi______ frames
    -      -19.9615   77.0000 -120.0000 47

  5 omega  -52.00  -26.00   1.0000   35.0000
omega____ theta____ kappa____ phi______ frames
    -      -19.9615   77.0000    0.0000 26

  6 omega  -10.00   38.00   1.0000   35.0000
omega____ theta____ kappa____ phi______ frames
    -       22.1490   77.0000   90.0000 48

  7 omega  -11.00   88.00   1.0000   35.0000
omega____ theta____ kappa____ phi______ frames
    -       22.1490   77.0000  -30.0000 99

  8 omega  -38.00   17.00   1.0000   35.0000
omega____ theta____ kappa____ phi______ frames
    -      -19.9615  -87.0000   70.0000 55

  9 omega  -52.00   54.00   1.0000   35.0000
omega____ theta____ kappa____ phi______ frames
    -      -19.9615   37.0000  -30.0000 106

 10 omega  -93.00   12.00   1.0000   35.0000
omega____ theta____ kappa____ phi______ frames
    -      -19.9615  -37.0000  150.0000 105

 11 omega   34.00   86.00   1.0000   35.0000
omega____ theta____ kappa____ phi______ frames
    -       22.1490  179.0000 -180.0000 52

 12 omega  -10.00   96.00   1.0000   35.0000
omega____ theta____ kappa____ phi______ frames
    -       22.1490   37.0000  -30.0000 106

 13 omega   34.00  102.00   1.0000   35.0000
omega____ theta____ kappa____ phi______ frames
    -       22.1490  179.0000   90.0000 68

;
_diffrn_measurement_device_type 'Xcalibur, Sapphire3'
_diffrn_measurement_method 'w scans'
_diffrn_orient_matrix_UB_11 0.0322271748
_diffrn_orient_matrix_UB_12 0.0271530586
_diffrn_orient_matrix_UB_13 -0.0176961205
_diffrn_orient_matrix_UB_21 -0.0060246034
_diffrn_orient_matrix_UB_22 -0.0402150755
_diffrn_orient_matrix_UB_23 -0.0220355123
_diffrn_orient_matrix_UB_31 -0.0542392790
_diffrn_orient_matrix_UB_32 0.0018820028
_diffrn_orient_matrix_UB_33 -0.0136411899
_diffrn_radiation_monochromator graphite
_diffrn_radiation_source 'Enhance (Mo) x-ray Source'
_diffrn_radiation_type MoK\a
_diffrn_radiation_wavelength 0.71073
_diffrn_reflns_av_R_equivalents 0.0988
_diffrn_reflns_av_sigmaI/netI 0.1643
_diffrn_reflns_limit_h_max 14
_diffrn_reflns_limit_h_min -14
_diffrn_reflns_limit_k_max 19
_diffrn_reflns_limit_k_min -19
_diffrn_reflns_limit_l_max 28
_diffrn_reflns_limit_l_min -28
_diffrn_reflns_number 65427
_diffrn_reflns_theta_full 25.00
_diffrn_reflns_theta_max 26.00
_diffrn_reflns_theta_min 4.12
_exptl_absorpt_coefficient_mu 3.600
_exptl_absorpt_correction_T_max 0.8997
_exptl_absorpt_correction_T_min 0.8130
_exptl_absorpt_correction_type multi-scan
_exptl_absorpt_process_details
;
CrysAlis RED, Oxford Diffraction Ltd.,
Version 1.171.33.52 (release 06-11-2009 CrysAlis171 .NET)
(compiled Nov  6 2009,16:24:50)
empirical absorption correction using spherical harmonics,
 implemented in SCALE3 ABSPACK scaling algorithm.
;
_exptl_crystal_colour colourless
_exptl_crystal_density_diffrn 1.546
_exptl_crystal_description prismatic
_exptl_crystal_F_000 1886
_exptl_crystal_size_max 0.06
_exptl_crystal_size_mid 0.05
_exptl_crystal_size_min 0.03
_refine_diff_density_max 1.832
_refine_diff_density_min -1.300
_refine_diff_density_rms 0.133
_refine_ls_extinction_method none
_refine_ls_goodness_of_fit_ref 0.921
_refine_ls_hydrogen_treatment constr
_refine_ls_matrix_type full
_refine_ls_number_parameters 916
_refine_ls_number_reflns 15962
_refine_ls_number_restraints 51
_refine_ls_restrained_S_all 0.927
_refine_ls_R_factor_all 0.1025
_refine_ls_R_factor_gt 0.0456
_refine_ls_shift/su_max 0.001
_refine_ls_shift/su_mean 0.000
_refine_ls_structure_factor_coef Fsqd
_refine_ls_weighting_details 'calc w=1/[\s^2^(Fo^2^)+(0.0100P)^2^+0.0000P] where P=(Fo^2^+2Fc^2^)/3'
_refine_ls_weighting_scheme calc
_refine_ls_wR_factor_gt 0.0655
_refine_ls_wR_factor_ref 0.0704
_reflns_number_gt 9031
_reflns_number_total 15962
_reflns_threshold_expression >2sigma(I)
_cod_data_source_file ic401689c_si_002_2.cif
_cod_data_source_block 5a
_cod_database_code 4336259

loop_
_symmetry_equiv_pos_as_xyz
'x, y, z'
'-x, -y, -z'

loop_
_atom_site_label
_atom_site_type_symbol
_atom_site_fract_x
_atom_site_fract_y
_atom_site_fract_z
_atom_site_U_iso_or_equiv
_atom_site_adp_type
_atom_site_occupancy
_atom_site_symmetry_multiplicity
_atom_site_calc_flag
_atom_site_refinement_flags
Pt1 Pt 0.74262(3) 0.211377(19) 0.301566(13) 0.02155(9) Uani 1 1 d .
Pt2 Pt 0.78390(3) 0.383741(19) 0.234102(13) 0.02172(9) Uani 1 1 d .
P1 P 0.77219(18) 0.36644(13) 0.32831(9) 0.0243(5) Uani 1 1 d .
F1 F 0.9622(3) 0.1963(3) 0.38780(16) 0.0302(11) Uani 1 1 d .
F2 F 0.9663(3) 0.1641(3) 0.49579(16) 0.0337(11) Uani 1 1 d .
F3 F 0.7736(4) 0.1449(3) 0.55206(17) 0.0407(12) Uani 1 1 d .
F4 F 0.5709(4) 0.1589(3) 0.49792(17) 0.0412(12) Uani 1 1 d .
F5 F 0.5624(3) 0.1928(2) 0.39146(17) 0.0275(11) Uani 1 1 d .
F6 F 0.5019(4) 0.0413(3) 0.2462(2) 0.0604(15) Uani 1 1 d .
F7 F 0.4615(5) -0.1326(4) 0.1929(2) 0.095(2) Uani 1 1 d .
F8 F 0.6440(5) -0.2005(3) 0.1802(2) 0.089(2) Uani 1 1 d .
F9 F 0.8703(5) -0.0879(3) 0.2186(2) 0.0710(18) Uani 1 1 d .
F10 F 0.9162(4) 0.0883(3) 0.2724(2) 0.0527(14) Uani 1 1 d .
F11 F 1.0523(3) 0.5205(3) 0.27515(17) 0.0339(11) Uani 1 1 d .
F12 F 1.1403(4) 0.7026(2) 0.31073(18) 0.0401(12) Uani 1 1 d .
F13 F 0.9944(4) 0.8049(3) 0.3151(2) 0.0526(14) Uani 1 1 d .
F14 F 0.7529(4) 0.7200(3) 0.2845(2) 0.0536(14) Uani 1 1 d .
F15 F 0.6626(3) 0.5384(3) 0.24949(18) 0.0351(12) Uani 1 1 d .
F16 F 0.5762(4) 0.3600(3) 0.13114(17) 0.0406(12) Uani 1 1 d .
F17 F 0.5747(4) 0.3719(3) 0.01836(18) 0.0586(15) Uani 1 1 d .
F18 F 0.7783(4) 0.4036(3) -0.02920(18) 0.0654(16) Uani 1 1 d .
F19 F 0.9881(5) 0.4227(4) 0.0370(2) 0.0565(13) Uani 1 1 d .
F20 F 0.9923(4) 0.4143(3) 0.14991(17) 0.0407(12) Uani 1 1 d .
N1 N 0.7168(5) 0.2379(4) 0.2160(3) 0.0241(16) Uani 1 1 d .
O O 0.6013(6) 0.1334(4) 0.1283(3) 0.091(3) Uani 1 1 d .
C1 C 0.7581(6) 0.1953(4) 0.3822(3) 0.0192(18) Uani 1 1 d U
C2 C 0.8609(6) 0.1871(4) 0.4135(3) 0.0199(18) Uani 1 1 d .
C3 C 0.8662(6) 0.1713(4) 0.4690(3) 0.0212(18) Uani 1 1 d .
C4 C 0.7688(7) 0.1606(4) 0.4978(3) 0.0230(18) Uani 1 1 d .
C5 C 0.6669(6) 0.1691(5) 0.4699(3) 0.0253(19) Uani 1 1 d .
C6 C 0.6664(6) 0.1858(4) 0.4146(3) 0.0205(18) Uani 1 1 d .
C7 C 0.7129(6) 0.0744(5) 0.2630(3) 0.0199(18) Uani 1 1 d .
C8 C 0.5997(8) 0.0137(6) 0.2416(3) 0.033(2) Uani 1 1 d .
C9 C 0.5721(8) -0.0783(6) 0.2132(4) 0.048(2) Uani 1 1 d U
C10 C 0.6651(10) -0.1124(6) 0.2075(4) 0.053(3) Uani 1 1 d U
C11 C 0.7804(8) -0.0554(6) 0.2257(3) 0.043(2) Uani 1 1 d .
C12 C 0.7996(8) 0.0345(6) 0.2532(3) 0.036(2) Uani 1 1 d .
C13 C 0.8506(7) 0.5176(5) 0.2596(3) 0.0223(19) Uani 1 1 d U
C14 C 0.9737(6) 0.5670(5) 0.2760(3) 0.0240(19) Uani 1 1 d .
C15 C 1.0231(6) 0.6607(5) 0.2957(3) 0.0262(19) Uani 1 1 d .
C16 C 0.9487(7) 0.7126(5) 0.2975(3) 0.032(2) Uani 1 1 d .
C17 C 0.8260(7) 0.6694(5) 0.2822(3) 0.033(2) Uani 1 1 d .
C18 C 0.7811(7) 0.5744(5) 0.2631(3) 0.025(2) Uani 1 1 d .
C19 C 0.7881(7) 0.3878(5) 0.1470(3) 0.026(2) Uani 1 1 d U
C20 C 0.6819(7) 0.3768(5) 0.1108(3) 0.030(2) Uani 1 1 d .
C21 C 0.6794(8) 0.3807(5) 0.0509(3) 0.042(2) Uani 1 1 d .
C22 C 0.7817(8) 0.3980(5) 0.0275(4) 0.039(2) Uani 1 1 d U
C23 C 0.8878(7) 0.4082(5) 0.0613(3) 0.032(2) Uani 1 1 d .
C24 C 0.8834(7) 0.4016(5) 0.1187(3) 0.027(2) Uani 1 1 d .
C25 C 0.6447(7) 0.3903(5) 0.3579(4) 0.029(2) Uani 1 1 d .
C26 C 0.6368(7) 0.4056(5) 0.4168(3) 0.031(2) Uani 1 1 d .
H26 H 0.7012 0.4071 0.4439 0.038 Uiso 1 1 calc R
C27 C 0.5345(7) 0.4192(5) 0.4378(4) 0.040(2) Uani 1 1 d .
H27 H 0.5302 0.4312 0.4789 0.048 Uiso 1 1 calc R
C28 C 0.4431(7) 0.4148(5) 0.3987(5) 0.052(3) Uani 1 1 d .
H28 H 0.3746 0.4251 0.4128 0.062 Uiso 1 1 calc R
C29 C 0.4456(7) 0.3950(5) 0.3362(4) 0.048(2) Uani 1 1 d .
H29 H 0.3799 0.3903 0.3086 0.057 Uiso 1 1 calc R
C30 C 0.5467(7) 0.3834(5) 0.3189(4) 0.038(2) Uani 1 1 d .
H30 H 0.5508 0.3699 0.2778 0.046 Uiso 1 1 calc R
C31 C 0.8976(7) 0.4449(5) 0.3839(3) 0.0280(19) Uani 1 1 d .
C32 C 0.9034(7) 0.5344(5) 0.4049(3) 0.032(2) Uani 1 1 d .
H32 H 0.8381 0.5527 0.3933 0.039 Uiso 1 1 calc R
C33 C 0.9997(7) 0.5969(5) 0.4415(3) 0.033(2) Uani 1 1 d .
H33 H 1.0004 0.6576 0.4566 0.039 Uiso 1 1 calc R
C34 C 1.0970(7) 0.5720(5) 0.4569(3) 0.036(2) Uani 1 1 d .
H34 H 1.1656 0.6166 0.4816 0.043 Uiso 1 1 calc R
C35 C 1.0965(6) 0.4845(5) 0.4373(3) 0.033(2) Uani 1 1 d .
H35 H 1.1629 0.4675 0.4491 0.040 Uiso 1 1 calc R
C36 C 0.9964(6) 0.4202(5) 0.3997(3) 0.0292(19) Uani 1 1 d .
H36 H 0.9955 0.3594 0.3848 0.035 Uiso 1 1 calc R
C37 C 0.6591(8) 0.1860(6) 0.1724(4) 0.032(2) Uani 1 1 d U
N2 N 0.2306(5) 0.0589(4) 0.3559(2) 0.0222(15) Uani 1 1 d .
C38 C 0.2814(6) 0.1133(5) 0.3126(3) 0.031(2) Uani 1 1 d .
H38A H 0.3694 0.1334 0.3217 0.037 Uiso 1 1 calc R
H38B H 0.2580 0.1689 0.3198 0.037 Uiso 1 1 calc R
C39 C 0.2446(7) 0.0649(5) 0.2464(3) 0.044(2) Uani 1 1 d .
H39A H 0.2676 0.0091 0.2380 0.053 Uiso 1 1 calc R
H39B H 0.1570 0.0466 0.2358 0.053 Uiso 1 1 calc R
C40 C 0.3053(8) 0.1284(6) 0.2101(4) 0.061(3) Uani 1 1 d .
H40A H 0.2754 0.1810 0.2158 0.073 Uiso 1 1 calc R
H40B H 0.3921 0.1524 0.2245 0.073 Uiso 1 1 calc R
C41 C 0.2841(9) 0.0822(7) 0.1453(4) 0.091(4) Uani 1 1 d .
H41A H 0.3255 0.1260 0.1238 0.136 Uiso 1 1 calc R
H41B H 0.1984 0.0599 0.1305 0.136 Uiso 1 1 calc R
H41C H 0.3145 0.0307 0.1393 0.136 Uiso 1 1 calc R
C42 C 0.2625(6) -0.0291(4) 0.3464(3) 0.0261(19) Uani 1 1 d .
H42A H 0.2159 -0.0680 0.3700 0.031 Uiso 1 1 calc R
H42B H 0.2363 -0.0625 0.3043 0.031 Uiso 1 1 calc R
C43 C 0.3921(6) -0.0184(4) 0.3620(3) 0.0285(19) Uani 1 1 d .
H43A H 0.4154 0.0031 0.4054 0.034 Uiso 1 1 calc R
H43B H 0.4414 0.0284 0.3441 0.034 Uiso 1 1 calc R
C44 C 0.4163(6) -0.1068(5) 0.3406(3) 0.036(2) Uani 1 1 d .
H44A H 0.4016 -0.1249 0.2969 0.044 Uiso 1 1 calc R
H44B H 0.3610 -0.1555 0.3550 0.044 Uiso 1 1 calc R
C45 C 0.5438(6) -0.0974(5) 0.3623(3) 0.044(2) Uani 1 1 d .
H45A H 0.5571 -0.1557 0.3478 0.066 Uiso 1 1 calc R
H45B H 0.5581 -0.0805 0.4056 0.066 Uiso 1 1 calc R
H45C H 0.5987 -0.0499 0.3476 0.066 Uiso 1 1 calc R
C46 C 0.0958(6) 0.0330(5) 0.3475(3) 0.0250(18) Uani 1 1 d .
H46A H 0.0749 0.0879 0.3448 0.030 Uiso 1 1 calc R
H46B H 0.0632 -0.0128 0.3092 0.030 Uiso 1 1 calc R
C47 C 0.0347(6) -0.0052(5) 0.3946(3) 0.0266(19) Uani 1 1 d .
H47A H 0.0572 0.0430 0.4320 0.032 Uiso 1 1 calc R
H47B H 0.0621 -0.0558 0.4011 0.032 Uiso 1 1 calc R
C48 C -0.1007(6) -0.0405(5) 0.3778(3) 0.031(2) Uani 1 1 d .
H48A H -0.1237 -0.0880 0.3400 0.037 Uiso 1 1 calc R
H48B H -0.1289 0.0103 0.3722 0.037 Uiso 1 1 calc R
C49 C -0.1602(6) -0.0811(5) 0.4265(4) 0.051(3) Uani 1 1 d .
H49A H -0.2470 -0.1034 0.4152 0.077 Uiso 1 1 calc R
H49B H -0.1382 -0.0337 0.4638 0.077 Uiso 1 1 calc R
H49C H -0.1331 -0.1318 0.4316 0.077 Uiso 1 1 calc R
C50 C 0.2857(6) 0.1160(4) 0.4171(3) 0.0250(18) Uani 1 1 d .
H50A H 0.3734 0.1348 0.4189 0.030 Uiso 1 1 calc R
H50B H 0.2644 0.0764 0.4447 0.030 Uiso 1 1 calc R
C51 C 0.2532(6) 0.2021(5) 0.4401(3) 0.026(2) Uani 1 1 d .
H51A H 0.2692 0.2413 0.4120 0.031 Uiso 1 1 calc R
H51B H 0.1670 0.1846 0.4430 0.031 Uiso 1 1 calc R
C52 C 0.3240(6) 0.2544(5) 0.4995(3) 0.034(2) Uani 1 1 d .
H52A H 0.4085 0.2796 0.4947 0.041 Uiso 1 1 calc R
H52B H 0.3194 0.2112 0.5248 0.041 Uiso 1 1 calc R
C53 C 0.2856(7) 0.3317(5) 0.5313(3) 0.046(2) Uani 1 1 d .
H53A H 0.3372 0.3617 0.5695 0.068 Uiso 1 1 calc R
H53B H 0.2028 0.3075 0.5377 0.068 Uiso 1 1 calc R
H53C H 0.2919 0.3761 0.5074 0.068 Uiso 1 1 calc R
N3 N 0.3662(5) 0.5604(4) 0.1688(2) 0.0254(15) Uani 1 1 d .
C54 C 0.4277(6) 0.6106(5) 0.2307(3) 0.038(2) Uani 1 1 d .
H54A H 0.4528 0.6769 0.2331 0.046 Uiso 1 1 calc R
H54B H 0.5011 0.5948 0.2374 0.046 Uiso 1 1 calc R
C55 C 0.3582(6) 0.5936(5) 0.2812(3) 0.031(2) Uani 1 1 d .
H55A H 0.2928 0.6198 0.2796 0.037 Uiso 1 1 calc R
H55B H 0.3217 0.5269 0.2760 0.037 Uiso 1 1 calc R
C56 C 0.4339(7) 0.6343(5) 0.3405(3) 0.045(2) Uani 1 1 d .
H56A H 0.4789 0.6992 0.3435 0.054 Uiso 1 1 calc R
H56B H 0.4924 0.6021 0.3441 0.054 Uiso 1 1 calc R
C57 C 0.3632(7) 0.6288(5) 0.3908(3) 0.047(2) Uani 1 1 d .
H57A H 0.4172 0.6576 0.4283 0.070 Uiso 1 1 calc R
H57B H 0.3212 0.5646 0.3892 0.070 Uiso 1 1 calc R
H57C H 0.3052 0.6606 0.3876 0.070 Uiso 1 1 calc R
C58 C 0.4428(6) 0.5962(5) 0.1249(3) 0.034(2) Uani 1 1 d .
H58A H 0.4500 0.6612 0.1292 0.041 Uiso 1 1 calc R
H58B H 0.4009 0.5623 0.0845 0.041 Uiso 1 1 calc R
C59 C 0.5681(6) 0.5894(5) 0.1304(3) 0.031(2) Uani 1 1 d .
H59A H 0.6145 0.6296 0.1686 0.037 Uiso 1 1 calc R
H59B H 0.5626 0.5259 0.1303 0.037 Uiso 1 1 calc R
C60 C 0.6333(7) 0.6165(5) 0.0809(3) 0.044(2) Uani 1 1 d .
H60A H 0.5990 0.5675 0.0441 0.053 Uiso 1 1 calc R
H60B H 0.6210 0.6728 0.0743 0.053 Uiso 1 1 calc R
C61 C 0.7649(7) 0.6329(5) 0.0938(3) 0.050(2) Uani 1 1 d .
H61A H 0.8032 0.6507 0.0607 0.075 Uiso 1 1 calc R
H61B H 0.7777 0.5767 0.0992 0.075 Uiso 1 1 calc R
H61C H 0.7996 0.6818 0.1299 0.075 Uiso 1 1 calc R
C62 C 0.2450(6) 0.5747(5) 0.1582(3) 0.036(2) Uani 1 1 d .
H62A H 0.2086 0.5435 0.1167 0.043 Uiso 1 1 calc R
H62B H 0.1926 0.5437 0.1836 0.043 Uiso 1 1 calc R
C63 C 0.2453(6) 0.6715(5) 0.1695(3) 0.036(2) Uani 1 1 d .
H63A H 0.2982 0.7041 0.1450 0.043 Uiso 1 1 calc R
H63B H 0.2770 0.7030 0.2115 0.043 Uiso 1 1 calc R
C64 C 0.1200(6) 0.6741(5) 0.1550(3) 0.037(2) Uani 1 1 d .
H64A H 0.0916 0.6468 0.1123 0.044 Uiso 1 1 calc R
H64B H 0.0661 0.6363 0.1768 0.044 Uiso 1 1 calc R
C65 C 0.1130(7) 0.7677(5) 0.1702(4) 0.057(3) Uani 1 1 d .
H65A H 0.0306 0.7651 0.1598 0.086 Uiso 1 1 calc R
H65B H 0.1648 0.8053 0.1482 0.086 Uiso 1 1 calc R
H65C H 0.1390 0.7947 0.2127 0.086 Uiso 1 1 calc R
C66 C 0.3431(7) 0.4574(5) 0.1602(3) 0.038(2) Uani 1 1 d .
H66A H 0.4185 0.4494 0.1748 0.045 Uiso 1 1 calc R
H66B H 0.2847 0.4354 0.1861 0.045 Uiso 1 1 calc R
C67 C 0.2993(7) 0.3971(5) 0.1004(4) 0.047(3) Uani 1 1 d .
H67A H 0.3612 0.4128 0.0750 0.057 Uiso 1 1 calc R
H67B H 0.2276 0.4079 0.0836 0.057 Uiso 1 1 calc R
C68 C 0.2684(8) 0.2978(5) 0.0995(4) 0.052(3) Uani 1 1 d .
H68A H 0.3409 0.2872 0.1155 0.063 Uiso 1 1 calc R
H68B H 0.2087 0.2831 0.1261 0.063 Uiso 1 1 calc R
C69 C 0.2210(11) 0.2348(6) 0.0407(4) 0.117(5) Uani 1 1 d .
H69A H 0.2033 0.1716 0.0440 0.176 Uiso 1 1 calc R
H69B H 0.2802 0.2475 0.0142 0.176 Uiso 1 1 calc R
H69C H 0.1478 0.2432 0.0248 0.176 Uiso 1 1 calc R
Cl1 Cl 1.14992(19) 0.31113(17) 0.27569(12) 0.0721(8) Uani 1 1 d .
Cl2 Cl 0.9852(2) 0.20247(19) 0.16919(12) 0.0878(9) Uani 1 1 d .
C70 C 1.0089(7) 0.2786(6) 0.2382(3) 0.052(3) Uani 1 1 d .
H70A H 0.9917 0.3339 0.2327 0.063 Uiso 1 1 calc R
H70B H 0.9517 0.2499 0.2625 0.063 Uiso 1 1 calc R
C71 C 0.2235(11) -0.1537(13) 0.0115(8) 0.092(7) Uiso 0.50 1 d PD
H71A H 0.1522 -0.1807 0.0283 0.139 Uiso 0.50 1 calc PR
H71B H 0.2155 -0.1879 -0.0295 0.139 Uiso 0.50 1 calc PR
H71C H 0.2322 -0.0899 0.0127 0.139 Uiso 0.50 1 calc PR
C72 C 0.3331(10) -0.1577(11) 0.0475(6) 0.054(5) Uiso 0.50 1 d PD
H72A H 0.3404 -0.1239 0.0891 0.065 Uiso 0.50 1 calc PR
H72B H 0.3236 -0.2220 0.0469 0.065 Uiso 0.50 1 calc PR
C73 C 0.4448(10) -0.1166(13) 0.0229(7) 0.102(8) Uiso 0.50 1 d PD
H73A H 0.4562 -0.0511 0.0261 0.123 Uiso 0.50 1 calc PR
H73B H 0.4338 -0.1473 -0.0196 0.123 Uiso 0.50 1 calc PR
C74 C 0.5567(10) -0.1245(11) 0.0539(8) 0.081(7) Uiso 0.50 1 d PD
H74A H 0.5521 -0.1894 0.0455 0.098 Uiso 0.50 1 calc PR
H74B H 0.5631 -0.1014 0.0971 0.098 Uiso 0.50 1 calc PR
C75 C 0.6665(11) -0.0689(17) 0.0321(9) 0.166(12) Uiso 0.50 1 d PD
H75A H 0.6730 -0.1047 -0.0069 0.200 Uiso 0.50 1 calc PR
H75B H 0.6539 -0.0123 0.0262 0.200 Uiso 0.50 1 calc PR
C76 C 0.7848(12) -0.0425(16) 0.0730(10) 0.166(12) Uiso 0.50 1 d PD
H76D H 0.8496 -0.0072 0.0554 0.249 Uiso 0.50 1 calc PR
H76A H 0.8000 -0.0979 0.0782 0.249 Uiso 0.50 1 calc PR
H76B H 0.7807 -0.0053 0.1114 0.249 Uiso 0.50 1 calc PR

loop_
_atom_site_aniso_label
_atom_site_aniso_U_11
_atom_site_aniso_U_22
_atom_site_aniso_U_33
_atom_site_aniso_U_23
_atom_site_aniso_U_13
_atom_site_aniso_U_12
Pt1 0.0203(2) 0.0204(2) 0.0259(2) 0.00929(17) 0.00371(17) 0.00708(16)
Pt2 0.0228(2) 0.0220(2) 0.0216(2) 0.00801(16) 0.00160(17) 0.00793(17)
P1 0.0213(13) 0.0238(12) 0.0286(13) 0.0093(10) 0.0008(10) 0.0074(10)
F1 0.020(2) 0.045(3) 0.036(3) 0.016(2) 0.012(2) 0.019(2)
F2 0.026(3) 0.046(3) 0.038(3) 0.020(2) 0.003(2) 0.018(2)
F3 0.054(3) 0.055(3) 0.029(3) 0.025(2) 0.017(2) 0.028(3)
F4 0.037(3) 0.051(3) 0.044(3) 0.019(2) 0.019(2) 0.018(2)
F5 0.015(2) 0.029(2) 0.040(3) 0.010(2) 0.002(2) 0.009(2)
F6 0.030(3) 0.064(4) 0.067(4) -0.002(3) 0.014(3) -0.001(3)
F7 0.086(5) 0.064(4) 0.084(4) -0.016(3) 0.025(4) -0.028(3)
F8 0.148(6) 0.026(3) 0.076(4) -0.008(3) 0.014(4) 0.022(3)
F9 0.108(5) 0.065(4) 0.056(3) -0.003(3) -0.003(3) 0.068(4)
F10 0.043(3) 0.047(3) 0.067(4) -0.004(3) -0.007(3) 0.029(3)
F11 0.023(3) 0.031(3) 0.049(3) 0.007(2) 0.005(2) 0.012(2)
F12 0.023(3) 0.027(2) 0.059(3) -0.001(2) 0.005(2) 0.001(2)
F13 0.041(3) 0.017(3) 0.091(4) -0.002(3) 0.009(3) 0.007(2)
F14 0.035(3) 0.031(3) 0.101(4) 0.010(3) 0.008(3) 0.024(2)
F15 0.019(3) 0.024(2) 0.059(3) 0.005(2) 0.000(2) 0.008(2)
F16 0.041(3) 0.054(3) 0.032(3) 0.012(2) 0.004(2) 0.021(3)
F17 0.061(4) 0.085(4) 0.033(3) 0.007(3) -0.010(3) 0.038(3)
F18 0.088(4) 0.102(4) 0.024(3) 0.032(3) 0.014(3) 0.044(3)
F19 0.052(3) 0.080(4) 0.039(3) 0.025(3) 0.021(3) 0.014(3)
F20 0.031(3) 0.057(3) 0.032(3) 0.021(2) 0.005(2) 0.004(2)
N1 0.021(4) 0.023(4) 0.027(4) 0.008(3) 0.000(3) 0.004(3)
O 0.128(7) 0.062(5) 0.041(4) 0.002(4) -0.013(4) -0.014(4)
C1 0.010(3) 0.010(3) 0.032(4) -0.003(3) 0.003(3) 0.002(3)
C2 0.015(4) 0.019(4) 0.025(4) -0.001(4) 0.006(4) 0.008(3)
C3 0.020(5) 0.025(4) 0.024(5) 0.009(4) 0.003(4) 0.015(4)
C4 0.034(5) 0.021(4) 0.020(4) 0.014(4) 0.012(4) 0.010(4)
C5 0.015(5) 0.026(4) 0.041(5) 0.018(4) 0.016(4) 0.005(4)
C6 0.018(5) 0.019(4) 0.019(5) 0.005(4) -0.006(4) 0.000(4)
C7 0.021(5) 0.025(4) 0.015(4) 0.005(4) 0.007(4) 0.010(4)
C8 0.032(6) 0.039(6) 0.024(5) -0.003(4) 0.004(4) 0.016(5)
C9 0.043(4) 0.043(4) 0.043(4) 0.005(3) 0.009(4) -0.003(4)
C10 0.069(5) 0.039(4) 0.051(4) 0.010(4) 0.009(4) 0.017(4)
C11 0.058(7) 0.046(6) 0.042(6) 0.013(5) 0.016(5) 0.035(6)
C12 0.046(6) 0.042(6) 0.016(5) 0.003(4) -0.010(4) 0.015(5)
C13 0.022(4) 0.034(4) 0.013(3) 0.008(3) 0.003(3) 0.011(3)
C14 0.021(5) 0.029(5) 0.024(5) 0.001(4) 0.005(4) 0.013(4)
C15 0.017(5) 0.024(4) 0.032(5) -0.001(4) 0.010(4) 0.001(4)
C16 0.039(6) 0.022(5) 0.037(5) 0.004(4) 0.009(4) 0.014(4)
C17 0.040(6) 0.034(5) 0.031(5) 0.003(4) 0.005(4) 0.024(5)
C18 0.020(5) 0.027(5) 0.023(5) 0.002(4) -0.003(4) 0.004(4)
C19 0.023(4) 0.016(3) 0.037(4) 0.005(3) 0.007(3) 0.001(3)
C20 0.033(6) 0.034(5) 0.031(5) 0.011(4) 0.019(5) 0.016(4)
C21 0.059(7) 0.040(5) 0.019(5) -0.001(4) -0.020(5) 0.020(5)
C22 0.046(4) 0.045(4) 0.024(4) 0.011(3) 0.005(4) 0.011(3)
C23 0.033(6) 0.033(5) 0.031(5) 0.014(4) 0.012(5) 0.005(4)
C24 0.030(5) 0.020(4) 0.020(5) 0.003(4) -0.004(4) -0.003(4)
C25 0.030(5) 0.018(4) 0.039(5) 0.006(4) 0.011(4) 0.006(4)
C26 0.025(5) 0.031(5) 0.031(5) -0.005(4) -0.007(4) 0.010(4)
C27 0.045(6) 0.020(5) 0.051(6) 0.006(4) 0.019(5) 0.005(4)
C28 0.032(6) 0.037(5) 0.102(9) 0.034(6) 0.029(6) 0.016(5)
C29 0.013(5) 0.066(6) 0.074(7) 0.035(6) 0.006(5) 0.015(5)
C30 0.036(6) 0.050(6) 0.036(5) 0.024(4) 0.013(5) 0.012(5)
C31 0.039(5) 0.029(5) 0.018(4) 0.008(4) 0.004(4) 0.013(4)
C32 0.036(5) 0.038(5) 0.030(5) 0.012(4) 0.010(4) 0.017(4)
C33 0.027(5) 0.030(5) 0.028(5) -0.001(4) -0.005(4) 0.000(4)
C34 0.028(5) 0.037(5) 0.027(5) 0.010(4) -0.002(4) -0.010(4)
C35 0.024(5) 0.037(5) 0.036(5) 0.007(4) 0.000(4) 0.009(4)
C36 0.036(5) 0.019(4) 0.029(5) 0.010(4) 0.002(4) 0.000(4)
C37 0.035(4) 0.030(4) 0.034(4) 0.016(3) 0.014(3) 0.005(3)
N2 0.017(4) 0.029(4) 0.027(4) 0.010(3) 0.010(3) 0.014(3)
C38 0.031(5) 0.033(5) 0.040(5) 0.022(4) 0.018(4) 0.014(4)
C39 0.040(6) 0.060(6) 0.040(6) 0.020(5) 0.011(5) 0.023(5)
C40 0.091(8) 0.081(7) 0.053(6) 0.041(6) 0.033(6) 0.065(7)
C41 0.149(11) 0.098(9) 0.037(6) 0.007(6) 0.025(7) 0.062(8)
C42 0.029(5) 0.016(4) 0.037(5) 0.006(4) 0.007(4) 0.013(4)
C43 0.022(5) 0.028(4) 0.039(5) 0.012(4) 0.008(4) 0.012(4)
C44 0.036(5) 0.030(5) 0.050(6) 0.009(4) 0.014(4) 0.019(4)
C45 0.028(5) 0.037(5) 0.081(7) 0.027(5) 0.012(5) 0.021(4)
C46 0.021(5) 0.029(4) 0.029(5) 0.010(4) 0.002(4) 0.011(4)
C47 0.020(5) 0.023(4) 0.038(5) 0.008(4) 0.004(4) 0.007(4)
C48 0.022(5) 0.021(4) 0.053(6) 0.008(4) 0.004(4) 0.013(4)
C49 0.019(5) 0.060(6) 0.086(7) 0.042(6) 0.005(5) 0.012(5)
C50 0.018(4) 0.031(5) 0.031(5) 0.011(4) 0.010(4) 0.012(4)
C51 0.017(4) 0.028(5) 0.032(5) 0.006(4) 0.005(4) 0.007(4)
C52 0.029(5) 0.025(4) 0.050(5) 0.008(4) 0.013(4) 0.011(4)
C53 0.043(6) 0.039(5) 0.054(6) 0.003(5) 0.014(5) 0.016(5)
N3 0.017(4) 0.037(4) 0.021(4) 0.008(3) -0.002(3) 0.009(3)
C54 0.022(5) 0.050(6) 0.041(5) 0.010(5) -0.002(4) 0.014(4)
C55 0.028(5) 0.039(5) 0.032(5) 0.015(4) 0.013(4) 0.013(4)
C56 0.042(6) 0.055(6) 0.038(5) 0.009(5) 0.006(5) 0.020(5)
C57 0.048(6) 0.060(6) 0.037(5) 0.015(5) 0.007(5) 0.022(5)
C58 0.020(5) 0.042(5) 0.040(5) 0.016(4) 0.006(4) 0.004(4)
C59 0.033(5) 0.030(5) 0.040(5) 0.020(4) 0.015(4) 0.014(4)
C60 0.044(6) 0.048(6) 0.044(6) 0.007(5) 0.008(5) 0.021(5)
C61 0.044(6) 0.053(6) 0.059(6) 0.017(5) 0.027(5) 0.017(5)
C62 0.032(5) 0.053(6) 0.024(5) 0.019(4) 0.004(4) 0.010(4)
C63 0.037(5) 0.040(5) 0.032(5) 0.007(4) 0.005(4) 0.015(4)
C64 0.027(5) 0.057(6) 0.029(5) 0.012(4) 0.010(4) 0.017(4)
C65 0.046(6) 0.066(7) 0.073(7) 0.021(6) 0.017(5) 0.031(5)
C66 0.038(5) 0.030(5) 0.051(6) 0.019(4) 0.012(4) 0.010(4)
C67 0.047(6) 0.041(6) 0.044(6) 0.003(5) 0.009(5) 0.006(5)
C68 0.057(7) 0.034(5) 0.056(6) 0.004(5) 0.009(5) 0.006(5)
C69 0.222(15) 0.040(7) 0.056(8) -0.006(6) -0.005(8) 0.012(8)
Cl1 0.0289(14) 0.0789(19) 0.105(2) 0.0175(16) 0.0052(14) 0.0186(14)
Cl2 0.083(2) 0.092(2) 0.079(2) 0.0028(17) 0.0259(17) 0.0247(18)
C70 0.046(6) 0.061(6) 0.064(6) 0.014(5) 0.028(5) 0.033(5)

loop_
_atom_type_symbol
_atom_type_description
_atom_type_scat_dispersion_real
_atom_type_scat_dispersion_imag
_atom_type_scat_source
C C 0.0033 0.0016 'International Tables Vol C Tables 4.2.6.8 and 6.1.1.4'
H H 0.0000 0.0000 'International Tables Vol C Tables 4.2.6.8 and 6.1.1.4'
N N 0.0061 0.0033 'International Tables Vol C Tables 4.2.6.8 and 6.1.1.4'
O O 0.0106 0.0060 'International Tables Vol C Tables 4.2.6.8 and 6.1.1.4'
F F 0.0171 0.0103 'International Tables Vol C Tables 4.2.6.8 and 6.1.1.4'
P P 0.1023 0.0942 'International Tables Vol C Tables 4.2.6.8 and 6.1.1.4'
Pt Pt -1.7033 8.3905 'International Tables Vol C Tables 4.2.6.8 and 6.1.1.4'
Cl Cl 0.1484 0.1585 'International Tables Vol C Tables 4.2.6.8 and 6.1.1.4'

loop_
_geom_angle_atom_site_label_1
_geom_angle_atom_site_label_2
_geom_angle_atom_site_label_3
_geom_angle
C1 Pt1 C7 93.3(3)
C1 Pt1 N1 174.6(2)
C7 Pt1 N1 91.0(2)
C1 Pt1 P1 96.42(19)
C7 Pt1 P1 170.31(19)
N1 Pt1 P1 79.35(16)
C13 Pt2 C19 90.8(3)
C13 Pt2 N1 173.8(2)
C19 Pt2 N1 95.2(2)
C13 Pt2 P1 94.0(2)
C19 Pt2 P1 175.27(19)
N1 Pt2 P1 80.11(16)
C25 P1 C31 102.2(4)
C25 P1 Pt2 113.3(3)
C31 P1 Pt2 114.7(2)
C25 P1 Pt1 111.8(2)
C31 P1 Pt1 121.2(2)
Pt2 P1 Pt1 94.13(8)
C37 N1 Pt2 127.7(6)
C37 N1 Pt1 127.3(6)
Pt2 N1 Pt1 103.5(2)
C6 C1 C2 111.4(7)
C6 C1 Pt1 122.6(5)
C2 C1 Pt1 125.9(6)
F1 C2 C3 116.6(6)
F1 C2 C1 119.3(6)
C3 C2 C1 124.1(7)
F2 C3 C4 118.6(6)
F2 C3 C2 120.9(7)
C4 C3 C2 120.5(6)
F3 C4 C3 120.6(6)
F3 C4 C5 121.5(7)
C3 C4 C5 117.9(6)
F4 C5 C6 122.3(7)
F4 C5 C4 118.3(7)
C6 C5 C4 119.5(7)
F5 C6 C1 118.8(6)
F5 C6 C5 114.6(7)
C1 C6 C5 126.6(7)
C8 C7 C12 112.5(7)
C8 C7 Pt1 121.6(5)
C12 C7 Pt1 125.8(6)
F6 C8 C7 121.0(7)
F6 C8 C9 113.6(8)
C7 C8 C9 125.4(8)
F7 C9 C10 120.0(9)
F7 C9 C8 122.4(9)
C10 C9 C8 117.5(9)
F8 C10 C11 119.3(9)
F8 C10 C9 120.2(9)
C11 C10 C9 120.3(9)
F9 C11 C10 120.2(8)
F9 C11 C12 121.5(8)
C10 C11 C12 118.2(9)
F10 C12 C11 116.2(8)
F10 C12 C7 117.9(7)
C11 C12 C7 125.9(8)
C18 C13 C14 112.5(7)
C18 C13 Pt2 123.3(6)
C14 C13 Pt2 124.1(5)
F11 C14 C15 115.3(6)
F11 C14 C13 119.1(6)
C15 C14 C13 125.5(7)
F12 C15 C16 119.2(7)
F12 C15 C14 122.1(6)
C16 C15 C14 118.7(7)
F13 C16 C15 120.3(7)
F13 C16 C17 120.2(7)
C15 C16 C17 119.5(7)
F14 C17 C18 121.1(7)
F14 C17 C16 119.7(7)
C18 C17 C16 119.2(7)
F15 C18 C17 115.4(7)
F15 C18 C13 120.1(7)
C17 C18 C13 124.4(7)
C24 C19 C20 113.1(7)
C24 C19 Pt2 127.5(6)
C20 C19 Pt2 119.4(6)
F16 C20 C19 121.6(7)
F16 C20 C21 116.4(7)
C19 C20 C21 122.0(8)
C22 C21 F17 120.5(7)
C22 C21 C20 119.8(7)
F17 C21 C20 119.6(8)
F18 C22 C21 119.2(7)
F18 C22 C23 120.9(8)
C21 C22 C23 120.0(8)
F19 C23 C24 123.4(7)
F19 C23 C22 119.4(7)
C24 C23 C22 117.1(8)
C19 C24 F20 118.2(7)
C19 C24 C23 127.9(8)
F20 C24 C23 113.9(7)
C26 C25 C30 118.3(7)
C26 C25 P1 122.4(6)
C30 C25 P1 119.0(6)
C25 C26 C27 121.0(7)
C28 C27 C26 118.7(8)
C27 C28 C29 122.1(8)
C30 C29 C28 116.3(7)
C29 C30 C25 123.5(8)
C32 C31 C36 118.3(7)
C32 C31 P1 119.7(6)
C36 C31 P1 121.5(5)
C33 C32 C31 121.7(7)
C32 C33 C34 119.7(7)
C35 C34 C33 121.2(7)
C34 C35 C36 118.8(7)
C31 C36 C35 120.3(7)
N1 C37 O 179.7(11)
C50 N2 C38 108.0(5)
C50 N2 C46 111.5(5)
C38 N2 C46 110.4(5)
C50 N2 C42 108.2(5)
C38 N2 C42 110.5(5)
C46 N2 C42 108.3(5)
N2 C38 C39 117.1(6)
C40 C39 C38 109.8(7)
C41 C40 C39 112.6(8)
C43 C42 N2 116.8(5)
C42 C43 C44 112.0(5)
C43 C44 C45 111.2(6)
C47 C46 N2 116.3(5)
C46 C47 C48 111.8(6)
C47 C48 C49 110.3(6)
N2 C50 C51 118.2(5)
C52 C51 C50 110.7(5)
C51 C52 C53 115.6(6)
C54 N3 C58 109.7(6)
C54 N3 C62 109.9(5)
C58 N3 C62 109.2(5)
C54 N3 C66 109.6(5)
C58 N3 C66 110.4(6)
C62 N3 C66 107.9(5)
N3 C54 C55 117.8(6)
C56 C55 C54 113.0(6)
C55 C56 C57 113.2(7)
N3 C58 C59 115.9(6)
C60 C59 C58 112.4(6)
C61 C60 C59 112.5(6)
C63 C62 N3 117.1(6)
C62 C63 C64 110.7(6)
C65 C64 C63 113.2(6)
C67 C66 N3 118.5(6)
C66 C67 C68 112.8(7)
C69 C68 C67 114.7(8)
Cl1 C70 Cl2 114.2(4)
C73 C72 C71 110.9(7)
C72 C73 C74 113.8(7)
C73 C74 C75 109.7(7)
C76 C75 C74 115.4(8)

loop_
_geom_bond_atom_site_label_1
_geom_bond_atom_site_label_2
_geom_bond_distance
Pt1 C1 1.964(7)
Pt1 C7 2.076(7)
Pt1 N1 2.155(6)
Pt1 P1 2.313(2)
Pt2 C13 1.963(7)
Pt2 C19 2.062(8)
Pt2 N1 2.139(6)
Pt2 P1 2.293(2)
P1 C25 1.826(8)
P1 C31 1.832(7)
F1 C2 1.372(7)
F2 C3 1.353(7)
F3 C4 1.349(7)
F4 C5 1.348(8)
F5 C6 1.361(7)
F6 C8 1.368(8)
F7 C9 1.319(9)
F8 C10 1.344(9)
F9 C11 1.330(8)
F10 C12 1.370(8)
F11 C14 1.356(7)
F12 C15 1.332(7)
F13 C16 1.353(7)
F14 C17 1.350(7)
F15 C18 1.335(7)
F16 C20 1.352(8)
F17 C21 1.363(8)
F18 C22 1.349(8)
F19 C23 1.342(8)
F20 C24 1.375(7)
N1 C37 1.177(9)
O C37 1.188(9)
C1 C6 1.369(9)
C1 C2 1.433(8)
C2 C3 1.378(8)
C3 C4 1.371(9)
C4 C5 1.390(9)
C5 C6 1.377(9)
C7 C8 1.377(9)
C7 C12 1.377(9)
C8 C9 1.394(10)
C9 C10 1.378(11)
C10 C11 1.368(11)
C11 C12 1.374(10)
C13 C18 1.394(9)
C13 C14 1.413(9)
C14 C15 1.379(9)
C15 C16 1.378(9)
C16 C17 1.393(10)
C17 C18 1.393(9)
C19 C24 1.343(10)
C19 C20 1.410(9)
C20 C21 1.417(9)
C21 C22 1.352(11)
C22 C23 1.385(9)
C23 C24 1.376(9)
C25 C26 1.366(9)
C25 C30 1.388(9)
C26 C27 1.409(9)
C27 C28 1.344(9)
C28 C29 1.435(11)
C29 C30 1.352(10)
C31 C32 1.378(9)
C31 C36 1.397(9)
C32 C33 1.352(8)
C33 C34 1.381(9)
C34 C35 1.364(9)
C35 C36 1.397(8)
N2 C50 1.498(7)
N2 C38 1.514(8)
N2 C46 1.517(7)
N2 C42 1.533(7)
C38 C39 1.540(9)
C39 C40 1.510(10)
C40 C41 1.505(9)
C42 C43 1.507(8)
C43 C44 1.507(8)
C44 C45 1.516(8)
C46 C47 1.502(9)
C47 C48 1.527(8)
C48 C49 1.545(9)
C50 C51 1.534(8)
C51 C52 1.495(8)
C52 C53 1.508(8)
N3 C54 1.506(8)
N3 C58 1.515(9)
N3 C62 1.538(8)
N3 C66 1.538(8)
C54 C55 1.521(9)
C55 C56 1.493(8)
C56 C57 1.504(9)
C58 C59 1.527(9)
C59 C60 1.512(9)
C60 C61 1.505(9)
C62 C63 1.500(9)
C63 C64 1.521(9)
C64 C65 1.482(9)
C66 C67 1.471(9)
C67 C68 1.499(9)
C68 C69 1.472(10)
Cl1 C70 1.707(7)
Cl2 C70 1.745(7)
C71 C72 1.525(5)
C72 C73 1.510(5)
C73 C74 1.521(5)
C74 C75 1.531(5)
C75 C76 1.530(5)
